data_1531494
loop_
_publ_author_name
'Fuentes, M.E.'
'Fernandez, J.F.'
'Mehta, A.'
'Lascano, L.'
'Chianelli, R.R.'
'Fuentes, L.'
'Camacho, H.'

_publ_section_title
;
 The crystal structure of Ba Bi4 Ti4 O15
;
_journal_name_full Ferroelectrics
_journal_page_first 159
_journal_page_last 164
_journal_volume 269
_journal_year 2002
_chemical_formula_sum 'Ba Bi4 O15 Ti4'
_chemical_name_systematic 'Ba Bi4 Ti4 O15'
_space_group_IT_number 42
_symmetry_space_group_name_Hall 'F 2 -2'
_symmetry_space_group_name_H-M 'F m m 2'
_cell_angle_alpha 90
_cell_angle_beta 90
_cell_angle_gamma 90
_cell_formula_units_Z 4
_cell_length_a 41.857
_cell_length_b 5.4551
_cell_length_c 5.468
_cell_volume 1248.531
_citation_journal_id_ASTM FEROA8
_cod_data_source_file Fuentes_FEROA8_2002_1681.cif
_cod_data_source_block Ba1Bi4O15Ti4
_cod_original_formula_sum 'Ba1 Bi4 O15 Ti4'
_cod_database_code 1531494

loop_
_symmetry_equiv_pos_as_xyz
x,y,z
-x,-y,z
-x,y,z
x,-y,z
x,y+1/2,z+1/2
-x,-y+1/2,z+1/2
-x,y+1/2,z+1/2
x,-y+1/2,z+1/2
x+1/2,y,z+1/2
-x+1/2,-y,z+1/2
-x+1/2,y,z+1/2
x+1/2,-y,z+1/2
x+1/2,y+1/2,z
-x+1/2,-y+1/2,z
-x+1/2,y+1/2,z
x+1/2,-y+1/2,z

loop_
_atom_site_label
_atom_site_type_symbol
_atom_site_fract_x
_atom_site_fract_y
_atom_site_fract_z
_atom_site_occupancy
_atom_site_U_iso_or_equiv
Ti2 Ti+4 0.35 0 0.008 1 0.0
Ba3 Ba+2 0.8942 0 0.03 0.25 0.0
O2 O-2 0.5438 0.25 0.239 1 0.0
Ba2 Ba+2 0 0 0.03 0.18 0.0
O6 O-2 0.6939 0 0 1 0.0
O5 O-2 0.3584 0.25 0.239 1 0.0
Bi3 Bi+3 0.8942 0 0.03 0.75 0.0
O4 O-2 0.4044 0 0 1 0.0
Bi1 Bi+3 0.2202 0 0.011 0.87 0.0
O1 O-2 0 0 0.5 1 0.0
Ba1 Ba+2 0.2202 0 0.011 0.13 0.0
Ti1 Ti+4 0.55 0 0.008 1 0.0
Bi2 Bi+3 0 0 0.03 0.82 0.0
O3 O-2 0.25 0.25 0.75 1 0.0
